data_4328354
loop_
_publ_author_name
'Hani El Moll'
'Anne Dolbecq'
'Isra\"el Martyr Mbomekalle'
'J\'er\^ome Marrot'
'Philippe Deniard'
'R\'emi Dessapt'
'Pierre Mialane'

_publ_contact_author
;
      Dr P. Mialane
      Institut Lavoisier, IREM, UMR CNRS 8180
      Universit\'e de Versailles Saint-Quentin-en-Yvelines
      45 Avenue des Etats Unis
      78035 Versailles cedex
      France
;
_publ_contact_author_email mialane@chimie.uvsq.fr
_publ_contact_author_fax '(33) 1 39 25 43 81'
_publ_contact_author_phone '(33) 1 39 25 43 83'
_publ_section_title
;
 Tuning the Photochromic Properties of Molybdenum Bisphosphonate
 Polyoxometalates
;
_journal_name_full 'Inorganic Chemistry'
_journal_page_first 2291
_journal_page_last 2302
_journal_paper_doi 10.1021/ic202299d
_journal_volume 51
_journal_year 2012
_chemical_absolute_configuration unk
_chemical_formula_sum 'C10 H22 Mo6 N2 O48 P4'
_chemical_formula_weight 1637.82
_chemical_name_systematic
;
 ?
;
_space_group_IT_number 4
_symmetry_cell_setting monoclinic
_symmetry_space_group_name_Hall 'P 2yb'
_symmetry_space_group_name_H-M 'P 1 21 1'
_atom_sites_solution_hydrogens geom
_atom_sites_solution_primary direct
_atom_sites_solution_secondary difmap
_audit_creation_method SHELXL-97
_cell_angle_alpha 90.00
_cell_angle_beta 107.679(2)
_cell_angle_gamma 90.00
_cell_formula_units_Z 2
_cell_length_a 14.969(2)
_cell_length_b 9.0746(12)
_cell_length_c 19.820(3)
_cell_measurement_reflns_used 11950
_cell_measurement_temperature 293(2)
_cell_measurement_theta_max 30.09
_cell_measurement_theta_min 1.51
_cell_volume 2565.2(6)
_computing_cell_refinement 'BRUKER SMART'
_computing_data_collection 'BRUKER SMART'
_computing_data_reduction 'BRUKER SAINT'
_computing_structure_refinement 'SHELXL-97 (Sheldrick, 2008)'
_computing_structure_solution 'SHELXS-97 (Sheldrick, 1997)'
_diffrn_ambient_temperature 293(2)
_diffrn_measured_fraction_theta_full 0.966
_diffrn_measured_fraction_theta_max 0.966
_diffrn_measurement_device_type 'CCDC area detector'
_diffrn_measurement_method 'phi and omega scans'
_diffrn_radiation_monochromator graphite
_diffrn_radiation_source 'fine-focus sealed tube'
_diffrn_radiation_type MoK\a
_diffrn_radiation_wavelength 0.71073
_diffrn_reflns_av_R_equivalents 0.0656
_diffrn_reflns_av_sigmaI/netI 0.0583
_diffrn_reflns_limit_h_max 21
_diffrn_reflns_limit_h_min -16
_diffrn_reflns_limit_k_max 12
_diffrn_reflns_limit_k_min -12
_diffrn_reflns_limit_l_max 27
_diffrn_reflns_limit_l_min -27
_diffrn_reflns_number 19318
_diffrn_reflns_theta_full 30.09
_diffrn_reflns_theta_max 30.09
_diffrn_reflns_theta_min 1.51
_exptl_absorpt_coefficient_mu 1.666
_exptl_absorpt_correction_T_max 0.8511
_exptl_absorpt_correction_T_min 0.7317
_exptl_absorpt_correction_type multi-scan
_exptl_crystal_colour white
_exptl_crystal_density_diffrn 2.121
_exptl_crystal_description parallelepiped
_exptl_crystal_F_000 1584
_exptl_crystal_size_max 0.20
_exptl_crystal_size_mid 0.15
_exptl_crystal_size_min 0.10
_refine_diff_density_max 0.663
_refine_diff_density_min -0.880
_refine_diff_density_rms 0.138
_refine_ls_abs_structure_details 'Flack H D (1983), Acta Cryst. A39, 876-881'
_refine_ls_abs_structure_Flack 0.47(3)
_refine_ls_extinction_method none
_refine_ls_goodness_of_fit_ref 1.011
_refine_ls_hydrogen_treatment constr
_refine_ls_matrix_type full
_refine_ls_number_parameters 634
_refine_ls_number_reflns 13174
_refine_ls_number_restraints 1
_refine_ls_restrained_S_all 1.011
_refine_ls_R_factor_all 0.0421
_refine_ls_R_factor_gt 0.0391
_refine_ls_shift/su_max 0.003
_refine_ls_shift/su_mean 0.000
_refine_ls_structure_factor_coef Fsqd
_refine_ls_weighting_details 'calc w=1/[\s^2^(Fo^2^)+(0.0604P)^2^+0.0000P] where P=(Fo^2^+2Fc^2^)/3'
_refine_ls_weighting_scheme calc
_refine_ls_wR_factor_gt 0.0972
_refine_ls_wR_factor_ref 0.0988
_reflns_number_gt 12366
_reflns_number_total 13174
_reflns_threshold_expression >2\s(I)
_cod_data_source_file ic202299d_si_002_7.cif
_cod_data_source_block Mo6_1C_Ale
_cod_depositor_comments
;
The following automatic conversions were performed:

'_exptl_absorpt_correction_type' value 'multi-scans' was replaced
with the value 'multi-scan' as specified in the replacement file
'src/cod-tools/trunk/data/replacement-values/replacement_values.lst'.

Automatic conversion script
Id: cif_fix_values 5376 2017-05-30 11:51:03Z andrius 
;
_cod_original_cell_volume 2565.0(6)
_cod_database_code 4328354

loop_
_symmetry_equiv_pos_as_xyz
'x, y, z'
'-x, y+1/2, -z'

loop_
_atom_site_label
_atom_site_type_symbol
_atom_site_fract_x
_atom_site_fract_y
_atom_site_fract_z
_atom_site_U_iso_or_equiv
_atom_site_adp_type
_atom_site_occupancy
_atom_site_symmetry_multiplicity
_atom_site_calc_flag
_atom_site_refinement_flags
Mo1 Mo 0.19669(3) 0.16032(5) 0.34108(2) 0.01788(8) Uani 1 1 d .
Mo2 Mo -0.00708(3) 0.35182(5) 0.37752(2) 0.02013(9) Uani 1 1 d .
Mo3 Mo -0.16271(3) 0.40519(5) 0.22798(2) 0.02034(9) Uani 1 1 d .
Mo4 Mo 0.27890(3) 0.01643(5) 0.19146(2) 0.01966(9) Uani 1 1 d .
Mo5 Mo 0.46778(3) -0.14168(6) 0.12513(2) 0.02375(9) Uani 1 1 d .
Mo6 Mo 0.64307(3) -0.21968(5) 0.25987(2) 0.02230(9) Uani 1 1 d .
P1 P 0.05498(8) 0.40398(14) 0.22304(6) 0.0165(2) Uani 1 1 d .
P2 P -0.03175(8) 0.10820(14) 0.23561(6) 0.0163(2) Uani 1 1 d .
P3 P 0.43846(8) -0.23543(13) 0.29032(6) 0.0165(2) Uani 1 1 d .
P4 P 0.51502(8) 0.06642(13) 0.28071(6) 0.0171(2) Uani 1 1 d .
O1 O 0.4140(2) 0.1188(4) 0.25223(18) 0.0209(7) Uani 1 1 d .
O2 O 0.6132(2) -0.1578(4) 0.34474(17) 0.0232(7) Uani 1 1 d .
O3 O 0.3409(2) -0.1717(4) 0.26260(18) 0.0207(7) Uani 1 1 d .
O4 O 0.1499(2) 0.3385(4) 0.26202(18) 0.0209(7) Uani 1 1 d .
O5 O -0.0016(2) 0.4522(4) 0.27417(17) 0.0196(7) Uani 1 1 d .
O6 O 0.5507(2) -0.0045(4) 0.22179(17) 0.0206(7) Uani 1 1 d .
O7 O 0.2097(3) 0.0130(5) 0.39755(19) 0.0293(8) Uani 1 1 d .
O8 O 0.0668(2) 0.0550(4) 0.27583(17) 0.0191(6) Uani 1 1 d .
O9 O 0.5995(2) -0.2200(5) 0.15970(18) 0.0260(7) Uani 1 1 d .
O10 O -0.1896(3) 0.5772(5) 0.1937(2) 0.0326(9) Uani 1 1 d .
O11 O 0.6695(3) -0.4005(5) 0.2800(2) 0.0350(9) Uani 1 1 d .
O12 O 0.2457(2) 0.0814(5) 0.27337(19) 0.0248(7) Uani 1 1 d .
O13 O 0.4824(2) -0.2731(4) 0.22996(17) 0.0194(6) Uani 1 1 d .
O14 O 0.4418(2) -0.3700(4) 0.33658(19) 0.0249(7) Uani 1 1 d .
O15 O -0.0794(2) 0.1931(4) 0.28411(18) 0.0206(7) Uani 1 1 d .
O16 O 0.2516(3) 0.1726(5) 0.1415(2) 0.0320(9) Uani 1 1 d .
O17 O 0.0628(3) 0.5332(4) 0.17660(18) 0.0231(7) Uani 1 1 d .
O18 O -0.1142(2) 0.3252(4) 0.15396(17) 0.0219(7) Uani 1 1 d .
O19 O 0.4899(3) -0.0150(6) 0.0679(2) 0.0408(11) Uani 1 1 d .
O20 O 0.7491(3) -0.1324(6) 0.2761(2) 0.0379(10) Uani 1 1 d .
O21 O 0.5809(3) 0.1848(4) 0.3196(2) 0.0282(8) Uani 1 1 d .
O22 O 0.2850(3) 0.2771(5) 0.3862(2) 0.0294(8) Uani 1 1 d .
O23 O 0.1018(2) 0.2594(5) 0.37988(17) 0.0260(8) Uani 1 1 d .
O24 O 0.3605(3) -0.0678(5) 0.13921(18) 0.0282(8) Uani 1 1 d .
O25 O -0.0938(3) -0.0127(4) 0.19478(19) 0.0253(8) Uani 1 1 d .
O26 O -0.2681(3) 0.3130(5) 0.2048(2) 0.0331(9) Uani 1 1 d .
O27 O -0.1357(2) 0.4293(5) 0.32588(18) 0.0263(8) Uani 1 1 d .
O28 O 0.4269(3) -0.2936(6) 0.0736(2) 0.0432(12) Uani 1 1 d .
O29 O 0.0304(3) 0.5092(5) 0.4251(2) 0.0341(9) Uani 1 1 d .
O30 O 0.1849(3) -0.0957(5) 0.1550(2) 0.0353(9) Uani 1 1 d .
O31 O -0.0439(3) 0.2407(5) 0.43512(18) 0.0278(8) Uani 1 1 d .
C1 C -0.0230(3) 0.2559(5) 0.1743(2) 0.0158(8) Uani 1 1 d .
C2 C 0.0007(3) 0.1900(5) 0.1104(2) 0.0207(9) Uani 1 1 d .
H2A H 0.0585 0.1346 0.1283 0.025 Uiso 1 1 calc R
H2B H -0.0482 0.1199 0.0878 0.025 Uiso 1 1 calc R
C3 C 0.0122(4) 0.2936(6) 0.0534(3) 0.0298(11) Uani 1 1 d .
H3A H -0.0452 0.3493 0.0338 0.036 Uiso 1 1 calc R
H3B H 0.0625 0.3627 0.0741 0.036 Uiso 1 1 calc R
C4 C 0.0341(4) 0.2078(6) -0.0047(3) 0.0260(10) Uani 1 1 d .
H4A H -0.0172 0.1408 -0.0262 0.031 Uiso 1 1 calc R
H4B H 0.0903 0.1496 0.0152 0.031 Uiso 1 1 calc R
C5 C 0.0486(4) 0.3103(6) -0.0606(3) 0.0266(11) Uani 1 1 d .
H5A H -0.0103 0.3582 -0.0850 0.032 Uiso 1 1 calc R
H5B H 0.0933 0.3861 -0.0379 0.032 Uiso 1 1 calc R
C6 C 0.5228(3) -0.0951(6) 0.3391(2) 0.0174(8) Uani 1 1 d .
C7 C 0.5204(3) -0.0604(6) 0.4138(2) 0.0233(10) Uani 1 1 d .
H7A H 0.5331 -0.1504 0.4415 0.028 Uiso 1 1 calc R
H7B H 0.5703 0.0086 0.4353 0.028 Uiso 1 1 calc R
C8 C 0.4298(4) 0.0028(7) 0.4177(3) 0.0288(11) Uani 1 1 d .
H8A H 0.3798 -0.0662 0.3961 0.035 Uiso 1 1 calc R
H8B H 0.4171 0.0928 0.3900 0.035 Uiso 1 1 calc R
C9 C 0.4274(4) 0.0376(6) 0.4931(3) 0.0259(10) Uani 1 1 d .
H9A H 0.4826 0.0946 0.5175 0.031 Uiso 1 1 calc R
H9B H 0.3727 0.0977 0.4902 0.031 Uiso 1 1 calc R
C10 C 0.4243(5) -0.0972(7) 0.5354(3) 0.0351(12) Uani 1 1 d .
H10A H 0.3746 -0.1618 0.5083 0.042 Uiso 1 1 calc R
H10B H 0.4832 -0.1499 0.5450 0.042 Uiso 1 1 calc R
N1 N 0.0835(3) 0.2301(6) -0.1130(2) 0.0306(10) Uani 1 1 d .
H1A H 0.1383 0.1879 -0.0909 0.046 Uiso 1 1 calc R
H1B H 0.0910 0.2933 -0.1452 0.046 Uiso 1 1 calc R
H1C H 0.0422 0.1612 -0.1342 0.046 Uiso 1 1 calc R
N2 N 0.4073(3) -0.0586(5) 0.6034(2) 0.0294(10) Uani 1 1 d .
H21A H 0.4500 0.0067 0.6266 0.044 Uiso 1 1 calc R
H22B H 0.4116 -0.1394 0.6296 0.044 Uiso 1 1 calc R
H22C H 0.3503 -0.0200 0.5946 0.044 Uiso 1 1 calc R
O1W O -0.2839(4) 0.0215(7) 0.1313(3) 0.0620(15) Uani 1 1 d .
O2W O 0.2143(4) 0.5925(7) 0.1241(3) 0.0564(14) Uani 1 1 d .
O3W O 0.9522(4) -0.2241(6) 0.3267(3) 0.0614(15) Uani 1 1 d .
O4W O 0.3301(4) 0.4105(6) 0.2429(3) 0.0539(13) Uani 1 1 d .
O5W O 0.2144(3) 0.0299(7) 0.5694(2) 0.0491(13) Uani 1 1 d .
O6W O 0.2925(4) -0.4087(7) 0.3926(3) 0.0601(15) Uani 1 1 d .
O7W O 0.1445(5) -0.2368(7) 0.2840(3) 0.0692(17) Uani 1 1 d .
O8W O 0.5053(4) -0.5850(6) 0.2016(3) 0.0625(15) Uani 1 1 d .
O9W O 0.0493(4) -0.0545(7) 0.4470(3) 0.0603(15) Uani 1 1 d .
O10W O 0.1901(4) 0.6875(7) 0.4840(3) 0.0684(17) Uani 1 1 d .
O11W O 0.7707(4) 0.1337(9) 0.3621(3) 0.078(2) Uani 1 1 d .
O12W O 0.6060(4) -0.4883(8) 0.0861(3) 0.0668(17) Uani 1 1 d .
O13W O 0.7778(5) -0.1671(9) 0.4624(3) 0.082(2) Uani 1 1 d .
O14W O 0.2590(5) 0.1234(14) -0.0136(3) 0.111(4) Uani 1 1 d .
O15W O 0.2768(6) -0.5311(14) 0.0127(4) 0.120(4) Uani 1 1 d .
O16W O -0.2573(7) 0.3253(15) 0.0284(4) 0.144(5) Uani 1 1 d .
O17W O 0.4492(8) 0.2956(12) 0.0714(5) 0.130(4) Uani 1 1 d .

loop_
_atom_site_aniso_label
_atom_site_aniso_U_11
_atom_site_aniso_U_22
_atom_site_aniso_U_33
_atom_site_aniso_U_23
_atom_site_aniso_U_13
_atom_site_aniso_U_12
Mo1 0.01453(17) 0.01935(19) 0.02019(18) 0.00064(15) 0.00590(13) 0.00278(14)
Mo2 0.01728(17) 0.0271(2) 0.01680(17) -0.00295(16) 0.00636(13) 0.00406(15)
Mo3 0.01659(17) 0.0253(2) 0.01922(18) -0.00040(15) 0.00563(14) 0.00560(15)
Mo4 0.01551(17) 0.0213(2) 0.02100(18) -0.00228(16) 0.00379(14) 0.00354(14)
Mo5 0.02097(19) 0.0332(2) 0.01716(17) -0.00349(17) 0.00592(14) 0.00609(17)
Mo6 0.01596(18) 0.0317(2) 0.02040(18) -0.00146(17) 0.00727(14) 0.00487(16)
P1 0.0174(5) 0.0141(5) 0.0191(5) 0.0003(4) 0.0072(4) 0.0016(4)
P2 0.0151(5) 0.0162(5) 0.0186(5) -0.0016(4) 0.0067(4) -0.0003(4)
P3 0.0165(5) 0.0142(5) 0.0206(5) -0.0005(4) 0.0081(4) 0.0006(4)
P4 0.0169(5) 0.0167(6) 0.0185(5) -0.0020(4) 0.0068(4) -0.0016(4)
O1 0.0178(16) 0.0189(17) 0.0251(16) -0.0012(14) 0.0051(13) 0.0024(12)
O2 0.0160(15) 0.031(2) 0.0210(15) 0.0001(15) 0.0033(12) 0.0045(14)
O3 0.0176(15) 0.0167(17) 0.0287(17) 0.0040(14) 0.0083(13) 0.0038(12)
O4 0.0192(15) 0.0187(17) 0.0273(16) 0.0023(14) 0.0110(13) 0.0024(13)
O5 0.0206(16) 0.0191(16) 0.0197(15) -0.0035(13) 0.0070(12) 0.0027(12)
O6 0.0185(15) 0.0267(19) 0.0194(15) -0.0021(14) 0.0100(12) 0.0001(13)
O7 0.0260(18) 0.033(2) 0.0291(18) 0.0083(17) 0.0091(14) 0.0035(16)
O8 0.0176(15) 0.0175(17) 0.0215(16) 0.0010(13) 0.0048(12) 0.0001(12)
O9 0.0239(17) 0.033(2) 0.0243(16) -0.0024(16) 0.0116(13) 0.0045(15)
O10 0.033(2) 0.033(2) 0.033(2) 0.0056(17) 0.0122(16) 0.0130(17)
O11 0.034(2) 0.034(2) 0.039(2) 0.0018(19) 0.0133(17) 0.0163(18)
O12 0.0204(16) 0.030(2) 0.0261(17) -0.0001(15) 0.0097(13) 0.0079(14)
O13 0.0209(16) 0.0196(17) 0.0196(15) -0.0038(13) 0.0089(12) 0.0030(12)
O14 0.0229(17) 0.0186(18) 0.0324(19) 0.0049(15) 0.0073(14) 0.0013(13)
O15 0.0177(16) 0.0214(18) 0.0247(16) -0.0074(13) 0.0095(13) 0.0021(12)
O16 0.034(2) 0.033(2) 0.0263(18) 0.0077(17) 0.0039(15) 0.0085(17)
O17 0.0305(18) 0.0149(16) 0.0269(17) 0.0061(14) 0.0133(14) 0.0021(13)
O18 0.0192(16) 0.027(2) 0.0188(15) -0.0007(13) 0.0043(12) 0.0053(13)
O19 0.044(2) 0.056(3) 0.027(2) 0.011(2) 0.0171(18) 0.010(2)
O20 0.0201(17) 0.057(3) 0.039(2) -0.004(2) 0.0119(15) -0.0035(18)
O21 0.0240(18) 0.026(2) 0.033(2) -0.0089(16) 0.0073(15) -0.0084(14)
O22 0.0225(17) 0.028(2) 0.0345(19) -0.0059(17) 0.0039(15) -0.0007(15)
O23 0.0220(16) 0.037(2) 0.0209(16) -0.0035(16) 0.0098(13) 0.0057(15)
O24 0.0276(18) 0.038(2) 0.0172(16) -0.0044(16) 0.0044(14) 0.0056(16)
O25 0.0245(18) 0.023(2) 0.0300(18) -0.0072(15) 0.0110(14) -0.0072(14)
O26 0.0214(18) 0.040(2) 0.037(2) -0.0010(18) 0.0077(15) 0.0017(16)
O27 0.0243(17) 0.035(2) 0.0224(17) -0.0013(15) 0.0112(14) 0.0093(15)
O28 0.034(2) 0.051(3) 0.039(2) -0.021(2) 0.0030(18) 0.008(2)
O29 0.036(2) 0.030(2) 0.033(2) -0.0087(18) 0.0063(16) 0.0020(17)
O30 0.0219(18) 0.033(2) 0.043(2) -0.0076(19) -0.0010(16) 0.0005(17)
O31 0.0261(18) 0.040(2) 0.0199(16) 0.0041(16) 0.0111(14) -0.0002(16)
C1 0.0151(19) 0.015(2) 0.0178(19) -0.0009(16) 0.0052(15) 0.0011(15)
C2 0.024(2) 0.019(2) 0.021(2) -0.0018(17) 0.0084(18) 0.0012(17)
C3 0.047(3) 0.022(3) 0.026(2) -0.005(2) 0.020(2) 0.001(2)
C4 0.040(3) 0.021(2) 0.020(2) -0.0004(19) 0.013(2) -0.001(2)
C5 0.037(3) 0.025(3) 0.021(2) -0.0031(19) 0.014(2) -0.001(2)
C6 0.0167(19) 0.022(2) 0.0151(19) -0.0040(17) 0.0071(15) 0.0019(17)
C7 0.026(2) 0.024(3) 0.019(2) -0.0027(18) 0.0053(18) 0.0007(18)
C8 0.024(2) 0.041(3) 0.022(2) 0.000(2) 0.0068(18) 0.009(2)
C9 0.027(2) 0.030(3) 0.023(2) -0.003(2) 0.0111(19) 0.004(2)
C10 0.053(4) 0.030(3) 0.028(3) -0.005(2) 0.021(2) -0.004(3)
N1 0.037(3) 0.034(3) 0.025(2) 0.0008(19) 0.0164(19) -0.004(2)
N2 0.040(3) 0.025(2) 0.026(2) 0.0046(18) 0.0129(19) -0.0075(19)
O1W 0.053(3) 0.066(4) 0.067(3) 0.004(3) 0.017(3) -0.015(3)
O2W 0.067(4) 0.047(3) 0.061(3) -0.002(3) 0.027(3) -0.002(3)
O3W 0.066(4) 0.034(3) 0.068(3) -0.006(3) -0.005(3) 0.002(3)
O4W 0.052(3) 0.043(3) 0.073(3) -0.007(3) 0.029(3) -0.008(3)
O5W 0.037(2) 0.080(4) 0.032(2) -0.001(3) 0.0125(18) -0.013(2)
O6W 0.073(4) 0.041(3) 0.087(4) -0.010(3) 0.055(3) -0.008(3)
O7W 0.102(5) 0.039(3) 0.064(3) -0.002(3) 0.021(3) 0.005(3)
O8W 0.076(4) 0.038(3) 0.080(4) -0.006(3) 0.032(3) -0.008(3)
O9W 0.069(4) 0.065(4) 0.053(3) 0.014(3) 0.027(3) 0.007(3)
O10W 0.066(4) 0.061(4) 0.091(4) -0.021(4) 0.042(3) -0.014(3)
O11W 0.038(3) 0.117(6) 0.077(4) -0.018(4) 0.017(3) -0.031(4)
O12W 0.063(4) 0.070(4) 0.069(4) -0.007(3) 0.023(3) 0.022(3)
O13W 0.072(4) 0.082(5) 0.069(4) -0.008(4) -0.014(3) 0.009(4)
O14W 0.063(4) 0.214(11) 0.054(4) -0.009(6) 0.014(3) 0.044(6)
O15W 0.102(6) 0.208(11) 0.053(4) -0.008(6) 0.028(4) -0.041(7)
O16W 0.107(7) 0.200(13) 0.080(5) -0.017(7) -0.037(5) 0.017(8)
O17W 0.183(11) 0.094(7) 0.104(7) 0.000(6) 0.030(7) -0.022(8)

loop_
_atom_type_symbol
_atom_type_description
_atom_type_scat_dispersion_real
_atom_type_scat_dispersion_imag
_atom_type_scat_source
O O 0.0106 0.0060 'International Tables Vol C Tables 4.2.6.8 and 6.1.1.4'
P P 0.1023 0.0942 'International Tables Vol C Tables 4.2.6.8 and 6.1.1.4'
Mo Mo -1.6832 0.6857 'International Tables Vol C Tables 4.2.6.8 and 6.1.1.4'
C C 0.0033 0.0016 'International Tables Vol C Tables 4.2.6.8 and 6.1.1.4'
N N 0.0061 0.0033 'International Tables Vol C Tables 4.2.6.8 and 6.1.1.4'
H H 0.0000 0.0000 'International Tables Vol C Tables 4.2.6.8 and 6.1.1.4'

loop_
_geom_angle_atom_site_label_1
_geom_angle_atom_site_label_2
_geom_angle_atom_site_label_3
_geom_angle
O7 Mo1 O22 102.95(19)
O7 Mo1 O12 100.32(18)
O22 Mo1 O12 101.73(18)
O7 Mo1 O23 92.99(17)
O22 Mo1 O23 92.65(17)
O12 Mo1 O23 157.58(14)
O7 Mo1 O8 87.14(16)
O22 Mo1 O8 167.66(16)
O12 Mo1 O8 83.13(15)
O23 Mo1 O8 79.58(14)
O7 Mo1 O4 168.58(15)
O22 Mo1 O4 86.86(17)
O12 Mo1 O4 83.09(15)
O23 Mo1 O4 80.59(14)
O8 Mo1 O4 82.44(13)
O29 Mo2 O31 103.8(2)
O29 Mo2 O23 103.26(19)
O31 Mo2 O23 100.17(18)
O29 Mo2 O27 95.27(18)
O31 Mo2 O27 95.24(17)
O23 Mo2 O27 152.17(14)
O29 Mo2 O5 93.84(17)
O31 Mo2 O5 159.23(15)
O23 Mo2 O5 86.03(14)
O27 Mo2 O5 72.02(13)
O29 Mo2 O15 161.40(17)
O31 Mo2 O15 89.99(16)
O23 Mo2 O15 86.11(14)
O27 Mo2 O15 70.78(14)
O5 Mo2 O15 70.53(12)
O29 Mo2 Mo3 114.14(14)
O31 Mo2 Mo3 114.20(12)
O23 Mo2 Mo3 119.16(11)
O27 Mo2 Mo3 33.05(10)
O5 Mo2 Mo3 47.01(8)
O15 Mo2 Mo3 47.76(9)
O10 Mo3 O26 104.7(2)
O10 Mo3 O27 104.89(19)
O26 Mo3 O27 103.01(18)
O10 Mo3 O18 97.91(17)
O26 Mo3 O18 97.96(17)
O27 Mo3 O18 143.69(14)
O10 Mo3 O5 94.53(17)
O26 Mo3 O5 160.74(17)
O27 Mo3 O5 72.60(14)
O18 Mo3 O5 77.82(13)
O10 Mo3 O15 162.99(17)
O26 Mo3 O15 92.25(16)
O27 Mo3 O15 72.05(14)
O18 Mo3 O15 77.87(13)
O5 Mo3 O15 68.50(12)
O10 Mo3 Mo2 121.69(15)
O26 Mo3 Mo2 121.58(14)
O27 Mo3 Mo2 35.93(10)
O18 Mo3 Mo2 107.79(10)
O5 Mo3 Mo2 45.01(8)
O15 Mo3 Mo2 46.66(8)
O16 Mo4 O30 103.1(2)
O16 Mo4 O12 99.06(19)
O30 Mo4 O12 98.53(19)
O16 Mo4 O24 95.40(19)
O30 Mo4 O24 96.23(19)
O12 Mo4 O24 156.37(14)
O16 Mo4 O1 89.18(17)
O30 Mo4 O1 167.57(17)
O12 Mo4 O1 80.81(14)
O24 Mo4 O1 80.81(14)
O16 Mo4 O3 169.65(17)
O30 Mo4 O3 86.73(17)
O12 Mo4 O3 82.29(15)
O24 Mo4 O3 80.24(15)
O1 Mo4 O3 80.88(13)
O28 Mo5 O19 104.5(2)
O28 Mo5 O24 102.3(2)
O19 Mo5 O24 102.1(2)
O28 Mo5 O9 93.12(19)
O19 Mo5 O9 95.50(19)
O24 Mo5 O9 152.74(14)
O28 Mo5 O6 159.06(19)
O19 Mo5 O6 91.38(19)
O24 Mo5 O6 87.24(14)
O9 Mo5 O6 71.51(14)
O28 Mo5 O13 92.2(2)
O19 Mo5 O13 160.12(19)
O24 Mo5 O13 84.35(14)
O9 Mo5 O13 72.60(13)
O6 Mo5 O13 69.95(12)
O28 Mo5 Mo6 111.89(16)
O19 Mo5 Mo6 115.17(16)
O24 Mo5 Mo6 119.10(11)
O9 Mo5 Mo6 33.65(10)
O6 Mo5 Mo6 47.83(9)
O13 Mo5 Mo6 46.96(8)
O11 Mo6 O20 105.3(2)
O11 Mo6 O9 103.01(19)
O20 Mo6 O9 101.68(18)
O11 Mo6 O2 99.97(18)
O20 Mo6 O2 98.43(17)
O9 Mo6 O2 144.03(15)
O11 Mo6 O13 90.43(17)
O20 Mo6 O13 164.24(19)
O9 Mo6 O13 74.61(13)
O2 Mo6 O13 77.95(13)
O11 Mo6 O6 159.15(17)
O20 Mo6 O6 95.52(19)
O9 Mo6 O6 71.73(14)
O2 Mo6 O6 76.93(13)
O13 Mo6 O6 68.72(12)
O11 Mo6 Mo5 118.71(15)
O20 Mo6 Mo5 122.14(16)
O9 Mo6 Mo5 36.07(11)
O2 Mo6 Mo5 108.12(10)
O13 Mo6 Mo5 46.98(8)
O6 Mo6 Mo5 45.91(8)
O17 P1 O4 112.2(2)
O17 P1 O5 109.4(2)
O4 P1 O5 112.75(19)
O17 P1 C1 113.4(2)
O4 P1 C1 109.1(2)
O5 P1 C1 99.29(19)
O25 P2 O8 113.0(2)
O25 P2 O15 111.6(2)
O8 P2 O15 112.58(19)
O25 P2 C1 109.4(2)
O8 P2 C1 108.90(19)
O15 P2 C1 100.6(2)
O3 P3 O14 112.2(2)
O3 P3 O13 112.89(19)
O14 P3 O13 109.9(2)
O3 P3 C6 111.0(2)
O14 P3 C6 110.3(2)
O13 P3 C6 99.87(19)
O21 P4 O1 113.0(2)
O21 P4 O6 111.0(2)
O1 P4 O6 112.23(19)
O21 P4 C6 109.8(2)
O1 P4 C6 110.3(2)
O6 P4 C6 99.8(2)
P4 O1 Mo4 135.3(2)
C6 O2 Mo6 120.2(3)
P3 O3 Mo4 134.0(2)
P1 O4 Mo1 133.8(2)
P1 O5 Mo2 130.3(2)
P1 O5 Mo3 112.98(17)
Mo2 O5 Mo3 87.98(12)
P4 O6 Mo5 128.55(19)
P4 O6 Mo6 113.48(18)
Mo5 O6 Mo6 86.26(12)
P2 O8 Mo1 135.3(2)
Mo6 O9 Mo5 110.29(16)
Mo1 O12 Mo4 170.1(2)
P3 O13 Mo6 113.41(18)
P3 O13 Mo5 128.1(2)
Mo6 O13 Mo5 86.06(12)
P2 O15 Mo2 127.10(18)
P2 O15 Mo3 112.56(19)
Mo2 O15 Mo3 85.57(12)
C1 O18 Mo3 119.0(3)
Mo2 O23 Mo1 157.3(2)
Mo5 O24 Mo4 157.9(2)
Mo3 O27 Mo2 111.02(16)
O18 C1 C2 112.0(3)
O18 C1 P2 104.5(3)
C2 C1 P2 110.0(3)
O18 C1 P1 102.9(3)
C2 C1 P1 116.5(3)
P2 C1 P1 110.2(2)
C3 C2 C1 118.6(4)
C3 C2 H2A 107.7
C1 C2 H2A 107.7
C3 C2 H2B 107.7
C1 C2 H2B 107.7
H2A C2 H2B 107.1
C4 C3 C2 110.4(4)
C4 C3 H3A 109.6
C2 C3 H3A 109.6
C4 C3 H3B 109.6
C2 C3 H3B 109.6
H3A C3 H3B 108.1
C3 C4 C5 110.8(4)
C3 C4 H4A 109.5
C5 C4 H4A 109.5
C3 C4 H4B 109.5
C5 C4 H4B 109.5
H4A C4 H4B 108.1
N1 C5 C4 111.7(4)
N1 C5 H5A 109.3
C4 C5 H5A 109.3
N1 C5 H5B 109.3
C4 C5 H5B 109.3
H5A C5 H5B 107.9
O2 C6 C7 107.7(4)
O2 C6 P3 104.2(3)
C7 C6 P3 115.9(3)
O2 C6 P4 104.0(3)
C7 C6 P4 115.4(4)
P3 C6 P4 108.5(2)
C8 C7 C6 114.8(4)
C8 C7 H7A 108.6
C6 C7 H7A 108.6
C8 C7 H7B 108.6
C6 C7 H7B 108.6
H7A C7 H7B 107.6
C7 C8 C9 114.8(4)
C7 C8 H8A 108.6
C9 C8 H8A 108.6
C7 C8 H8B 108.6
C9 C8 H8B 108.6
H8A C8 H8B 107.6
C10 C9 C8 113.0(5)
C10 C9 H9A 109.0
C8 C9 H9A 109.0
C10 C9 H9B 109.0
C8 C9 H9B 109.0
H9A C9 H9B 107.8
N2 C10 C9 111.0(5)
N2 C10 H10A 109.4
C9 C10 H10A 109.4
N2 C10 H10B 109.4
C9 C10 H10B 109.4
H10A C10 H10B 108.0
C5 N1 H1A 109.5
C5 N1 H1B 109.5
H1A N1 H1B 109.5
C5 N1 H1C 109.5
H1A N1 H1C 109.5
H1B N1 H1C 109.5
C10 N2 H21A 109.5
C10 N2 H22B 109.5
H21A N2 H22B 109.5
C10 N2 H22C 109.5
H21A N2 H22C 109.5
H22B N2 H22C 109.5

loop_
_geom_bond_atom_site_label_1
_geom_bond_atom_site_label_2
_geom_bond_distance
Mo1 O7 1.716(4)
Mo1 O22 1.718(4)
Mo1 O12 1.858(4)
Mo1 O23 2.021(3)
Mo1 O8 2.200(3)
Mo1 O4 2.212(3)
Mo2 O29 1.709(4)
Mo2 O31 1.734(4)
Mo2 O23 1.820(3)
Mo2 O27 2.013(3)
Mo2 O5 2.266(3)
Mo2 O15 2.336(3)
Mo2 Mo3 3.2020(6)
Mo3 O10 1.701(4)
Mo3 O26 1.720(4)
Mo3 O27 1.871(3)
Mo3 O18 1.963(3)
Mo3 O5 2.344(3)
Mo3 O15 2.378(4)
Mo4 O16 1.706(4)
Mo4 O30 1.709(4)
Mo4 O12 1.928(4)
Mo4 O24 1.979(4)
Mo4 O1 2.219(3)
Mo4 O3 2.229(3)
Mo5 O28 1.715(5)
Mo5 O19 1.717(5)
Mo5 O24 1.838(4)
Mo5 O9 2.011(4)
Mo5 O6 2.306(3)
Mo5 O13 2.348(3)
Mo5 Mo6 3.2032(6)
Mo6 O11 1.707(5)
Mo6 O20 1.714(4)
Mo6 O9 1.892(3)
Mo6 O2 1.950(3)
Mo6 O13 2.347(3)
Mo6 O6 2.379(4)
P1 O17 1.517(4)
P1 O4 1.518(3)
P1 O5 1.568(3)
P1 C1 1.848(5)
P2 O25 1.505(4)
P2 O8 1.527(3)
P2 O15 1.563(3)
P2 C1 1.840(5)
P3 O3 1.510(3)
P3 O14 1.519(4)
P3 O13 1.568(3)
P3 C6 1.846(5)
P4 O21 1.503(4)
P4 O1 1.521(3)
P4 O6 1.563(3)
P4 C6 1.848(5)
O2 C6 1.441(5)
O18 C1 1.445(5)
C1 C2 1.538(6)
C2 C3 1.518(7)
C2 H2A 0.9700
C2 H2B 0.9700
C3 C4 1.506(7)
C3 H3A 0.9700
C3 H3B 0.9700
C4 C5 1.512(7)
C4 H4A 0.9700
C4 H4B 0.9700
C5 N1 1.487(7)
C5 H5A 0.9700
C5 H5B 0.9700
C6 C7 1.525(6)
C7 C8 1.496(7)
C7 H7A 0.9700
C7 H7B 0.9700
C8 C9 1.538(7)
C8 H8A 0.9700
C8 H8B 0.9700
C9 C10 1.492(8)
C9 H9A 0.9700
C9 H9B 0.9700
C10 N2 1.487(7)
C10 H10A 0.9700
C10 H10B 0.9700
N1 H1A 0.8900
N1 H1B 0.8900
N1 H1C 0.8900
N2 H21A 0.8900
N2 H22B 0.8900
N2 H22C 0.8900
